data_7061686
loop_
_publ_author_name
'Radiush, Ekaterina A.'
'Pritchina, Elena A.'
'Chulanova, Elena A.'
'Dmitriev, Alexey A.'
'Bagryanskaya, Irina Yu'
'Slawin, Alexandra M. Z.'
'Woollins, J. Derek'
'Gritsan, Nina P.'
'Zibarev, Andrey V.'
'Semenov, Nikolay A.'

_publ_section_title
;
 Chalcogen-bonded donor--acceptor complexes of
 5,6-dicyano[1,2,5]selenadiazolo[3,4-b]pyrazine with halide ions
;
_journal_issue 30
_journal_name_full 'New Journal of Chemistry'
_journal_page_first 14490
_journal_page_last 14501
_journal_paper_doi 10.1039/D2NJ02345H
_journal_volume 46
_journal_year 2022
_chemical_formula_moiety 'C6 N6 Se, Cl, C4 H8 O, C8 H20 N'
_chemical_formula_sum 'C18 H28 Cl N7 O Se'
_chemical_formula_weight 472.88
_chemical_name_common
;
tetraethilammonium 1-chloro-5,6-dicyano[1,2,5]selenadiazolo[3,4-b]pyrazolide
;
_chemical_name_systematic
;
tetraethilammonium 1-chloro-5,6-dicyano[1,2,5]selenadiazolo[3,4-b]pyrazolide
;
_space_group_crystal_system monoclinic
_space_group_IT_number 14
_space_group_name_Hall '-P 2yn'
_space_group_name_H-M_alt 'P 1 21/n 1'
_atom_sites_solution_hydrogens geom
_audit_creation_date 2022-04-22
_audit_creation_method
;
Olex2 1.5
(compiled 2022.04.07 svn.rca3783a0 for OlexSys, GUI svn.r6498)
;
_audit_update_record
;
2022-04-22 deposited with the CCDC.	2022-07-03 downloaded from the CCDC.
;
_cell_angle_alpha 90
_cell_angle_beta 91.892(2)
_cell_angle_gamma 90
_cell_formula_units_Z 4
_cell_length_a 7.0780(3)
_cell_length_b 15.0011(8)
_cell_length_c 21.4924(11)
_cell_measurement_reflns_used 9805
_cell_measurement_temperature 200(2)
_cell_measurement_theta_max 29.41
_cell_measurement_theta_min 2.33
_cell_volume 2280.77(19)
_computing_molecular_graphics 'Olex2 1.5 (Dolomanov et al., 2009)'
_computing_publication_material 'Olex2 1.5 (Dolomanov et al., 2009)'
_computing_structure_refinement 'SHELXL 2018/3 (Sheldrick, 2015)'
_computing_structure_solution 'SHELXT 2018/2 (Sheldrick, 2018)'
_diffrn_ambient_temperature 200.01
_diffrn_measured_fraction_theta_full 0.999
_diffrn_measured_fraction_theta_max 0.875
_diffrn_measurement_device_type 'Bruker APEX-II CCD'
_diffrn_measurement_method '\f and \w scans'
_diffrn_radiation_monochromator graphite
_diffrn_radiation_type MoK\a
_diffrn_radiation_wavelength 0.71073
_diffrn_reflns_av_R_equivalents 0.0486
_diffrn_reflns_av_unetI/netI 0.0282
_diffrn_reflns_Laue_measured_fraction_full 0.999
_diffrn_reflns_Laue_measured_fraction_max 0.875
_diffrn_reflns_limit_h_max 10
_diffrn_reflns_limit_h_min -8
_diffrn_reflns_limit_k_max 21
_diffrn_reflns_limit_k_min -20
_diffrn_reflns_limit_l_max 30
_diffrn_reflns_limit_l_min -31
_diffrn_reflns_number 50168
_diffrn_reflns_point_group_measured_fraction_full 0.999
_diffrn_reflns_point_group_measured_fraction_max 0.875
_diffrn_reflns_theta_full 25.242
_diffrn_reflns_theta_max 31.282
_diffrn_reflns_theta_min 2.332
_diffrn_standards_number 0
_exptl_absorpt_coefficient_mu 1.786
_exptl_absorpt_correction_T_max 0.7454
_exptl_absorpt_correction_T_min 0.6349
_exptl_absorpt_correction_type multi-scan
_exptl_absorpt_process_details
;
SADABS-2008/1 (Bruker,2008) was used for absorption correction.
wR2(int) was 0.0867 before and 0.0662 after correction.
The Ratio of minimum to maximum transmission is 0.8518.
The \l/2 correction factor is 0.0015.
;
_exptl_crystal_colour orange
_exptl_crystal_colour_primary orange
_exptl_crystal_density_diffrn 1.377
_exptl_crystal_description prism
_exptl_crystal_F_000 976
_exptl_crystal_size_max 0.392
_exptl_crystal_size_mid 0.314
_exptl_crystal_size_min 0.142
_refine_diff_density_max 0.683
_refine_diff_density_min -0.552
_refine_diff_density_rms 0.065
_refine_ls_extinction_method none
_refine_ls_goodness_of_fit_ref 1.062
_refine_ls_hydrogen_treatment constr
_refine_ls_matrix_type full
_refine_ls_number_parameters 266
_refine_ls_number_reflns 6518
_refine_ls_number_restraints 18
_refine_ls_restrained_S_all 1.091
_refine_ls_R_factor_all 0.0451
_refine_ls_R_factor_gt 0.0316
_refine_ls_shift/su_max 0.001
_refine_ls_shift/su_mean 0.000
_refine_ls_structure_factor_coef Fsqd
_refine_ls_weighting_details 'w=1/[\s^2^(Fo^2^)+(0.0511P)^2^+1.0199P] where P=(Fo^2^+2Fc^2^)/3'
_refine_ls_weighting_scheme calc
_refine_ls_wR_factor_gt 0.0856
_refine_ls_wR_factor_ref 0.0959
_reflns_Friedel_coverage 0.000
_reflns_number_gt 5405
_reflns_number_total 6518
_reflns_threshold_expression 'I > 2\s(I)'
_cod_data_source_file d2nj02345h2.cif
_cod_data_source_block 1-Cl_Et4N
_cod_database_code 7061686
_shelx_shelxl_version_number 2018/3
_shelx_space_group_comment
;
The symmetry employed for this shelxl refinement is uniquely defined
by the following loop, which should always be used as a source of
symmetry information in preference to the above space-group names.
They are only intended as comments.
;
_shelx_estimated_absorpt_t_max 0.786
_shelx_estimated_absorpt_t_min 0.541
_olex2_refinement_description
;
1. Fixed Uiso
 At 1.2 times of:
  All C(H,H) groups, All C(H,H,H,H) groups
 At 1.5 times of:
  All C(H,H,H) groups
2. Uiso/Uaniso restraints and constraints
C16 \\sim C15 \\sim C18 \\sim C17: within 2A with sigma of 0.01 and sigma for
terminal atoms of 0.01 within 2A
3. Others
 Fixed Sof: H16C(0.5) H16D(0.5) H16A(0.5) H16B(0.5) H17C(0.5) H17D(0.5)
 H17A(0.5) H17B(0.5) C19(0.5) H19A(0.5) H19B(0.5) C18(0.5) H18A(0.5) H18B(0.5)
4.a Secondary CH2 refined with riding coordinates:
 C15(H15A,H15B), C16(H16C,H16D), C16(H16A,H16B), C17(H17C,H17D), C17(H17A,
 H17B), C19(H19A,H19B), C18(H18A,H18B), C7(H7A,H7B), C9(H9A,H9B), C11(H11A,
 H11B), C13(H13A,H13B)
4.b Idealised Me refined as rotating group:
 C8(H8A,H8B,H8C), C10(H10A,H10B,H10C), C12(H12A,H12B,H12C), C14(H14A,H14B,H14C)
;

loop_
_space_group_symop_operation_xyz
'x, y, z'
'-x+1/2, y+1/2, -z+1/2'
'-x, -y, -z'
'x-1/2, -y-1/2, z-1/2'

loop_
_atom_site_label
_atom_site_type_symbol
_atom_site_fract_x
_atom_site_fract_y
_atom_site_fract_z
_atom_site_U_iso_or_equiv
_atom_site_adp_type
_atom_site_occupancy
_atom_site_site_symmetry_order
_atom_site_calc_flag
_atom_site_refinement_flags_posn
_atom_site_refinement_flags_adp
_atom_site_refinement_flags_occupancy
_atom_site_disorder_assembly
_atom_site_disorder_group
Se1 Se 0.24553(2) 0.39072(2) 0.48051(2) 0.02719(7) Uani 1 1 d . . . . .
N1 N 0.2925(2) 0.50644(10) 0.46644(7) 0.0278(3) Uani 1 1 d . . . . .
N2 N 0.1696(2) 0.40688(10) 0.56041(7) 0.0291(3) Uani 1 1 d . . . . .
N3 N 0.2705(2) 0.63886(11) 0.52502(7) 0.0278(3) Uani 1 1 d . . . . .
N4 N 0.1417(2) 0.52879(10) 0.62841(7) 0.0256(3) Uani 1 1 d . . . . .
N5 N 0.2617(3) 0.83974(12) 0.60065(10) 0.0508(5) Uani 1 1 d . . . . .
N6 N 0.0961(2) 0.68396(11) 0.74095(8) 0.0373(4) Uani 1 1 d . . . . .
C1 C 0.2511(2) 0.54796(12) 0.51963(7) 0.0244(3) Uani 1 1 d . . . . .
C2 C 0.1853(2) 0.49329(11) 0.57110(8) 0.0235(3) Uani 1 1 d . . . . .
C3 C 0.2285(2) 0.67002(11) 0.58020(8) 0.0269(3) Uani 1 1 d . . . . .
C4 C 0.1649(2) 0.61477(11) 0.63203(8) 0.0260(3) Uani 1 1 d . . . . .
C5 C 0.2482(3) 0.76537(13) 0.59063(9) 0.0353(4) Uani 1 1 d . . . . .
C6 C 0.1258(3) 0.65494(12) 0.69270(9) 0.0292(3) Uani 1 1 d . . . . .
Cl1 Cl 0.38615(7) 0.35112(3) 0.35124(2) 0.03296(11) Uani 1 1 d . . . . .
O1 O 0.1072(3) 0.21573(14) 0.49536(10) 0.0695(5) Uani 1 1 d . . . . .
C15 C 0.0387(7) 0.1818(3) 0.55279(17) 0.0921(12) Uani 1 1 d . U . . .
H15A H 0.009506 0.230943 0.581720 0.111 Uiso 1 1 calc R U . . .
H15B H -0.076016 0.145053 0.545516 0.111 Uiso 1 1 calc R U . . .
C16 C 0.2400(6) 0.1542(3) 0.47026(19) 0.0874(11) Uani 1 1 d . U . . .
H16C H 0.186276 0.127359 0.431490 0.105 Uiso 0.5 1 calc R U P A 2
H16D H 0.357737 0.185919 0.460156 0.105 Uiso 0.5 1 calc R U P A 2
H16A H 0.317046 0.181781 0.437818 0.105 Uiso 0.5 1 calc R U P B 1
H16B H 0.177838 0.099670 0.453602 0.105 Uiso 0.5 1 calc R U P B 1
C17 C 0.1890(10) 0.1304(5) 0.5760(3) 0.155(2) Uani 1 1 d . U . . .
H17C H 0.144239 0.082591 0.603600 0.186 Uiso 0.5 1 calc R U P C 2
H17D H 0.282701 0.167576 0.599302 0.186 Uiso 0.5 1 calc R U P C 2
H17A H 0.148784 0.067633 0.580701 0.186 Uiso 0.5 1 calc R U P D 1
H17B H 0.233064 0.153003 0.617225 0.186 Uiso 0.5 1 calc R U P D 1
C19 C 0.3519(13) 0.1367(7) 0.5286(4) 0.093(3) Uani 0.5 1 d . . P E 1
H19A H 0.439767 0.186283 0.538937 0.112 Uiso 0.5 1 calc R U P E 1
H19B H 0.423727 0.080241 0.526373 0.112 Uiso 0.5 1 calc R U P E 1
C18 C 0.279(2) 0.0888(10) 0.5131(6) 0.141(3) Uani 0.5 1 d . U P E 2
H18A H 0.417060 0.079110 0.518776 0.170 Uiso 0.5 1 calc R U P E 2
H18B H 0.217537 0.031835 0.501079 0.170 Uiso 0.5 1 calc R U P E 2
N7 N 0.2806(2) 0.58912(10) 0.25751(7) 0.0256(3) Uani 1 1 d . . . . .
C7 C 0.3107(3) 0.58624(12) 0.32728(8) 0.0292(4) Uani 1 1 d . . . . .
H7A H 0.185975 0.584617 0.346796 0.035 Uiso 1 1 calc R U . . .
H7B H 0.378341 0.530562 0.338768 0.035 Uiso 1 1 calc R U . . .
C8 C 0.4206(3) 0.66388(15) 0.35290(10) 0.0443(5) Uani 1 1 d . . . . .
H8A H 0.547460 0.663746 0.335925 0.066 Uiso 1 1 calc R U . . .
H8B H 0.430765 0.659357 0.398372 0.066 Uiso 1 1 calc R U . . .
H8C H 0.355744 0.719394 0.341176 0.066 Uiso 1 1 calc R U . . .
C9 C 0.1661(3) 0.50686(13) 0.24260(9) 0.0309(4) Uani 1 1 d . . . . .
H9A H 0.233314 0.454254 0.260199 0.037 Uiso 1 1 calc R U . . .
H9B H 0.043141 0.511444 0.263013 0.037 Uiso 1 1 calc R U . . .
C10 C 0.1306(3) 0.49255(17) 0.17403(10) 0.0452(5) Uani 1 1 d . . . . .
H10A H 0.251473 0.484609 0.153754 0.068 Uiso 1 1 calc R U . . .
H10B H 0.064720 0.544483 0.156138 0.068 Uiso 1 1 calc R U . . .
H10C H 0.052491 0.439228 0.167452 0.068 Uiso 1 1 calc R U . . .
C11 C 0.1782(3) 0.67394(13) 0.23942(9) 0.0344(4) Uani 1 1 d . . . . .
H11A H 0.151701 0.673248 0.193902 0.041 Uiso 1 1 calc R U . . .
H11B H 0.262774 0.725111 0.248760 0.041 Uiso 1 1 calc R U . . .
C12 C -0.0107(3) 0.68875(16) 0.27275(12) 0.0482(5) Uani 1 1 d . . . . .
H12A H -0.066138 0.745806 0.259494 0.072 Uiso 1 1 calc R U . . .
H12B H 0.013526 0.689488 0.317907 0.072 Uiso 1 1 calc R U . . .
H12C H -0.098602 0.640302 0.261882 0.072 Uiso 1 1 calc R U . . .
C13 C 0.4678(2) 0.58993(13) 0.22106(9) 0.0315(4) Uani 1 1 d . . . . .
H13A H 0.435316 0.595659 0.176073 0.038 Uiso 1 1 calc R U . . .
H13B H 0.541562 0.643376 0.233695 0.038 Uiso 1 1 calc R U . . .
C14 C 0.5906(3) 0.50935(15) 0.23053(11) 0.0416(5) Uani 1 1 d . . . . .
H14A H 0.702710 0.514860 0.205250 0.062 Uiso 1 1 calc R U . . .
H14B H 0.519617 0.455848 0.217957 0.062 Uiso 1 1 calc R U . . .
H14C H 0.629707 0.504651 0.274572 0.062 Uiso 1 1 calc R U . . .

loop_
_atom_site_aniso_label
_atom_site_aniso_U_11
_atom_site_aniso_U_22
_atom_site_aniso_U_33
_atom_site_aniso_U_23
_atom_site_aniso_U_13
_atom_site_aniso_U_12
Se1 0.02705(10) 0.02668(10) 0.02775(10) -0.00367(6) -0.00059(7) 0.00134(6)
N1 0.0302(7) 0.0281(7) 0.0249(7) 0.0008(6) -0.0020(6) 0.0009(6)
N2 0.0317(8) 0.0270(7) 0.0286(7) -0.0015(6) 0.0013(6) -0.0024(6)
N3 0.0296(7) 0.0259(7) 0.0277(7) 0.0024(6) -0.0032(6) -0.0004(6)
N4 0.0251(7) 0.0261(7) 0.0256(7) -0.0017(5) 0.0014(5) -0.0017(5)
N5 0.0656(13) 0.0304(9) 0.0565(12) -0.0048(8) 0.0037(10) -0.0024(9)
N6 0.0418(9) 0.0349(9) 0.0354(9) -0.0086(7) 0.0035(7) -0.0031(7)
C1 0.0222(7) 0.0262(8) 0.0246(8) 0.0000(6) -0.0033(6) 0.0009(6)
C2 0.0203(7) 0.0250(7) 0.0249(7) -0.0003(6) -0.0013(6) -0.0007(6)
C3 0.0257(8) 0.0238(8) 0.0309(8) 0.0008(6) -0.0032(6) -0.0004(6)
C4 0.0233(7) 0.0275(8) 0.0271(8) -0.0023(6) -0.0014(6) 0.0002(6)
C5 0.0410(10) 0.0296(9) 0.0352(10) -0.0002(7) 0.0011(8) -0.0012(8)
C6 0.0290(8) 0.0252(8) 0.0332(9) -0.0017(7) 0.0006(7) -0.0015(7)
Cl1 0.0429(2) 0.0264(2) 0.0290(2) -0.00338(16) -0.00621(17) 0.00306(17)
O1 0.0857(14) 0.0531(11) 0.0705(13) 0.0002(10) 0.0164(11) 0.0002(10)
C15 0.123(3) 0.086(2) 0.070(2) 0.0063(18) 0.035(2) -0.012(2)
C16 0.114(3) 0.065(2) 0.085(2) -0.0051(18) 0.031(2) 0.0098(19)
C17 0.185(5) 0.184(5) 0.096(3) 0.055(3) 0.001(4) 0.040(4)
C19 0.086(6) 0.096(6) 0.096(6) -0.007(5) -0.012(5) 0.043(5)
C18 0.165(7) 0.133(6) 0.127(6) 0.026(6) 0.016(6) 0.055(6)
N7 0.0224(6) 0.0286(7) 0.0258(7) 0.0087(5) 0.0002(5) 0.0000(5)
C7 0.0325(9) 0.0305(8) 0.0244(8) 0.0076(7) -0.0014(7) -0.0003(7)
C8 0.0544(13) 0.0426(11) 0.0353(10) 0.0030(9) -0.0070(9) -0.0112(10)
C9 0.0271(8) 0.0332(9) 0.0323(9) 0.0064(7) -0.0005(7) -0.0044(7)
C10 0.0422(11) 0.0572(14) 0.0357(11) 0.0018(9) -0.0043(9) -0.0110(10)
C11 0.0314(9) 0.0337(9) 0.0379(10) 0.0146(8) -0.0004(7) 0.0069(7)
C12 0.0344(10) 0.0474(12) 0.0631(15) 0.0129(11) 0.0061(10) 0.0147(9)
C13 0.0248(8) 0.0380(9) 0.0320(9) 0.0085(7) 0.0048(7) -0.0016(7)
C14 0.0288(9) 0.0467(12) 0.0494(12) 0.0029(9) 0.0036(8) 0.0069(8)

loop_
_atom_type_symbol
_atom_type_description
_atom_type_scat_dispersion_real
_atom_type_scat_dispersion_imag
_atom_type_scat_source
C C 0.0033 0.0016 'International Tables Vol C Tables 4.2.6.8 and 6.1.1.4'
H H 0.0000 0.0000 'International Tables Vol C Tables 4.2.6.8 and 6.1.1.4'
Cl Cl 0.1484 0.1585 'International Tables Vol C Tables 4.2.6.8 and 6.1.1.4'
N N 0.0061 0.0033 'International Tables Vol C Tables 4.2.6.8 and 6.1.1.4'
O O 0.0106 0.0060 'International Tables Vol C Tables 4.2.6.8 and 6.1.1.4'
Se Se -0.0929 2.2259 'International Tables Vol C Tables 4.2.6.8 and 6.1.1.4'

loop_
_geom_angle_atom_site_label_1
_geom_angle_atom_site_label_2
_geom_angle_atom_site_label_3
_geom_angle
_geom_angle_site_symmetry_1
_geom_angle_site_symmetry_3
_geom_angle_publ_flag
N1 Se1 N2 95.27(7) . . ?
C1 N1 Se1 104.96(12) . . ?
C2 N2 Se1 105.50(12) . . ?
C3 N3 C1 113.75(15) . . ?
C4 N4 C2 113.73(15) . . ?
N1 C1 N3 120.52(15) . . ?
N1 C1 C2 117.84(16) . . ?
N3 C1 C2 121.64(14) . . ?
N2 C2 N4 120.79(15) . . ?
N2 C2 C1 116.42(15) . . ?
N4 C2 C1 122.79(15) . . ?
N3 C3 C4 124.44(16) . . ?
N3 C3 C5 117.66(16) . . ?
C5 C3 C4 117.89(16) . . ?
N4 C4 C3 123.64(16) . . ?
N4 C4 C6 115.57(16) . . ?
C3 C4 C6 120.78(15) . . ?
N5 C5 C3 177.9(2) . . ?
N6 C6 C4 178.0(2) . . ?
C15 O1 C16 109.9(3) . . ?
O1 C15 H15A 111.1 . . ?
O1 C15 H15B 111.1 . . ?
H15A C15 H15B 109.1 . . ?
C17 C15 O1 103.2(4) . . ?
C17 C15 H15A 111.1 . . ?
C17 C15 H15B 111.1 . . ?
O1 C16 H16C 109.8 . . ?
O1 C16 H16D 109.8 . . ?
O1 C16 H16A 112.2 . . ?
O1 C16 H16B 112.2 . . ?
O1 C16 C19 97.7(4) . . ?
H16C C16 H16D 108.3 . . ?
H16A C16 H16B 109.8 . . ?
C19 C16 H16A 112.2 . . ?
C19 C16 H16B 112.2 . . ?
C18 C16 O1 109.2(6) . . ?
C18 C16 H16C 109.8 . . ?
C18 C16 H16D 109.8 . . ?
C15 C17 H17C 111.1 . . ?
C15 C17 H17D 111.1 . . ?
C15 C17 H17A 110.2 . . ?
C15 C17 H17B 110.2 . . ?
C15 C17 C19 107.7(5) . . ?
C15 C17 C18 103.3(6) . . ?
H17C C17 H17D 109.1 . . ?
H17A C17 H17B 108.5 . . ?
C19 C17 H17A 110.2 . . ?
C19 C17 H17B 110.2 . . ?
C18 C17 H17C 111.1 . . ?
C18 C17 H17D 111.1 . . ?
C16 C19 C17 100.2(6) . . ?
C16 C19 H19A 111.7 . . ?
C16 C19 H19B 111.7 . . ?
C17 C19 H19A 111.7 . . ?
C17 C19 H19B 111.7 . . ?
H19A C19 H19B 109.5 . . ?
C16 C18 C17 101.9(9) . . ?
C16 C18 H18A 111.4 . . ?
C16 C18 H18B 111.4 . . ?
C17 C18 H18A 111.4 . . ?
C17 C18 H18B 111.4 . . ?
H18A C18 H18B 109.3 . . ?
C7 N7 C11 109.34(15) . . ?
C7 N7 C13 113.88(13) . . ?
C9 N7 C7 104.22(13) . . ?
C9 N7 C11 112.70(14) . . ?
C9 N7 C13 111.06(14) . . ?
C11 N7 C13 105.81(13) . . ?
N7 C7 H7A 108.9 . . ?
N7 C7 H7B 108.9 . . ?
H7A C7 H7B 107.7 . . ?
C8 C7 N7 113.48(15) . . ?
C8 C7 H7A 108.9 . . ?
C8 C7 H7B 108.9 . . ?
C7 C8 H8A 109.5 . . ?
C7 C8 H8B 109.5 . . ?
C7 C8 H8C 109.5 . . ?
H8A C8 H8B 109.5 . . ?
H8A C8 H8C 109.5 . . ?
H8B C8 H8C 109.5 . . ?
N7 C9 H9A 108.9 . . ?
N7 C9 H9B 108.9 . . ?
H9A C9 H9B 107.7 . . ?
C10 C9 N7 113.42(15) . . ?
C10 C9 H9A 108.9 . . ?
C10 C9 H9B 108.9 . . ?
C9 C10 H10A 109.5 . . ?
C9 C10 H10B 109.5 . . ?
C9 C10 H10C 109.5 . . ?
H10A C10 H10B 109.5 . . ?
H10A C10 H10C 109.5 . . ?
H10B C10 H10C 109.5 . . ?
N7 C11 H11A 108.6 . . ?
N7 C11 H11B 108.6 . . ?
N7 C11 C12 114.53(16) . . ?
H11A C11 H11B 107.6 . . ?
C12 C11 H11A 108.6 . . ?
C12 C11 H11B 108.6 . . ?
C11 C12 H12A 109.5 . . ?
C11 C12 H12B 109.5 . . ?
C11 C12 H12C 109.5 . . ?
H12A C12 H12B 109.5 . . ?
H12A C12 H12C 109.5 . . ?
H12B C12 H12C 109.5 . . ?
N7 C13 H13A 108.5 . . ?
N7 C13 H13B 108.5 . . ?
H13A C13 H13B 107.5 . . ?
C14 C13 N7 115.05(15) . . ?
C14 C13 H13A 108.5 . . ?
C14 C13 H13B 108.5 . . ?
C13 C14 H14A 109.5 . . ?
C13 C14 H14B 109.5 . . ?
C13 C14 H14C 109.5 . . ?
H14A C14 H14B 109.5 . . ?
H14A C14 H14C 109.5 . . ?
H14B C14 H14C 109.5 . . ?

loop_
_geom_bond_atom_site_label_1
_geom_bond_atom_site_label_2
_geom_bond_distance
_geom_bond_site_symmetry_2
_geom_bond_publ_flag
Se1 N1 1.7951(15) . ?
Se1 N2 1.8323(16) . ?
N1 C1 1.343(2) . ?
N2 C2 1.321(2) . ?
N3 C1 1.375(2) . ?
N3 C3 1.318(2) . ?
N4 C2 1.386(2) . ?
N4 C4 1.302(2) . ?
N5 C5 1.140(3) . ?
N6 C6 1.150(2) . ?
C1 C2 1.465(2) . ?
C3 C4 1.471(2) . ?
C3 C5 1.454(3) . ?
C4 C6 1.471(2) . ?
O1 C15 1.434(4) . ?
O1 C16 1.436(4) . ?
C15 H15A 0.9900 . ?
C15 H15B 0.9900 . ?
C15 C17 1.393(7) . ?
C16 H16C 0.9900 . ?
C16 H16D 0.9900 . ?
C16 H16A 0.9900 . ?
C16 H16B 0.9900 . ?
C16 C19 1.484(9) . ?
C16 C18 1.368(14) . ?
C17 H17C 0.9900 . ?
C17 H17D 0.9900 . ?
C17 H17A 0.9900 . ?
C17 H17B 0.9900 . ?
C17 C19 1.566(11) . ?
C17 C18 1.636(14) . ?
C19 H19A 0.9900 . ?
C19 H19B 0.9900 . ?
C18 H18A 0.9900 . ?
C18 H18B 0.9900 . ?
N7 C7 1.508(2) . ?
N7 C9 1.505(2) . ?
N7 C11 1.509(2) . ?
N7 C13 1.561(2) . ?
C7 H7A 0.9900 . ?
C7 H7B 0.9900 . ?
C7 C8 1.496(3) . ?
C8 H8A 0.9800 . ?
C8 H8B 0.9800 . ?
C8 H8C 0.9800 . ?
C9 H9A 0.9900 . ?
C9 H9B 0.9900 . ?
C9 C10 1.502(3) . ?
C10 H10A 0.9800 . ?
C10 H10B 0.9800 . ?
C10 H10C 0.9800 . ?
C11 H11A 0.9900 . ?
C11 H11B 0.9900 . ?
C11 C12 1.553(3) . ?
C12 H12A 0.9800 . ?
C12 H12B 0.9800 . ?
C12 H12C 0.9800 . ?
C13 H13A 0.9900 . ?
C13 H13B 0.9900 . ?
C13 C14 1.499(3) . ?
C14 H14A 0.9800 . ?
C14 H14B 0.9800 . ?
C14 H14C 0.9800 . ?

loop_
_geom_torsion_atom_site_label_1
_geom_torsion_atom_site_label_2
_geom_torsion_atom_site_label_3
_geom_torsion_atom_site_label_4
_geom_torsion
_geom_torsion_site_symmetry_1
_geom_torsion_site_symmetry_2
_geom_torsion_site_symmetry_3
_geom_torsion_site_symmetry_4
_geom_torsion_publ_flag
Se1 N1 C1 N3 -179.66(12) . . . . ?
Se1 N1 C1 C2 0.34(17) . . . . ?
Se1 N2 C2 N4 -178.86(12) . . . . ?
Se1 N2 C2 C1 0.89(18) . . . . ?
N1 Se1 N2 C2 -0.60(13) . . . . ?
N1 C1 C2 N2 -0.9(2) . . . . ?
N1 C1 C2 N4 178.85(15) . . . . ?
N2 Se1 N1 C1 0.14(12) . . . . ?
N3 C1 C2 N2 179.11(15) . . . . ?
N3 C1 C2 N4 -1.1(2) . . . . ?
N3 C3 C4 N4 -0.7(3) . . . . ?
N3 C3 C4 C6 178.36(16) . . . . ?
C1 N3 C3 C4 -0.4(2) . . . . ?
C1 N3 C3 C5 178.89(15) . . . . ?
C2 N4 C4 C3 0.9(2) . . . . ?
C2 N4 C4 C6 -178.23(14) . . . . ?
C3 N3 C1 N1 -178.71(15) . . . . ?
C3 N3 C1 C2 1.3(2) . . . . ?
C4 N4 C2 N2 179.71(16) . . . . ?
C4 N4 C2 C1 0.0(2) . . . . ?
C5 C3 C4 N4 179.94(17) . . . . ?
C5 C3 C4 C6 -1.0(2) . . . . ?
O1 C15 C17 C19 0.4(7) . . . . ?
O1 C15 C17 C18 -34.6(8) . . . . ?
O1 C16 C19 C17 41.2(7) . . . . ?
O1 C16 C18 C17 -12.7(11) . . . . ?
C15 O1 C16 C19 -45.8(6) . . . . ?
C15 O1 C16 C18 -8.3(9) . . . . ?
C15 C17 C19 C16 -27.3(8) . . . . ?
C15 C17 C18 C16 30.4(12) . . . . ?
C16 O1 C15 C17 28.9(5) . . . . ?
C7 N7 C9 C10 -175.91(17) . . . . ?
C7 N7 C11 C12 -54.7(2) . . . . ?
C7 N7 C13 C14 61.8(2) . . . . ?
C9 N7 C7 C8 -179.08(17) . . . . ?
C9 N7 C11 C12 60.7(2) . . . . ?
C9 N7 C13 C14 -55.5(2) . . . . ?
C11 N7 C7 C8 -58.4(2) . . . . ?
C11 N7 C9 C10 65.6(2) . . . . ?
C11 N7 C13 C14 -178.11(17) . . . . ?
C13 N7 C7 C8 59.7(2) . . . . ?
C13 N7 C9 C10 -52.9(2) . . . . ?
C13 N7 C11 C12 -177.71(17) . . . . ?
